data_7703172
loop_
_publ_author_name
'Radhakrishna, Latchupatula'
'Kunchur, Harish S.'
'Namdeo, Pavan K.'
'Butcher, Ray J.'
'Balakrishna, Maravanji S.'

_publ_section_title
;
 New 1,2,3-triazole based bis- and trisphosphine ligands: synthesis,
 transition metal chemistry and catalytic studies.
;
_journal_issue 11
_journal_name_full 'Dalton transactions (Cambridge, England : 2003)'
_journal_page_first 3434
_journal_page_last 3449
_journal_paper_doi 10.1039/c9dt04302k
_journal_volume 49
_journal_year 2020
_chemical_formula_moiety 'C42 H29 Mo N3 O4 P2'
_chemical_formula_sum 'C42 H29 Mo N3 O4 P2'
_chemical_formula_weight 797.56
_space_group_crystal_system monoclinic
_space_group_IT_number 14
_space_group_name_Hall '-P 2ybc'
_space_group_name_H-M_alt 'P 1 21/c 1'
_atom_sites_solution_hydrogens geom
_audit_creation_date 2019-12-16
_audit_creation_method
;
Olex2 1.2
(compiled 2018.05.29 svn.r3508 for OlexSys, GUI svn.r5506)
;
_audit_update_record
;
2019-12-25 deposited with the CCDC.	2020-01-02 downloaded from the CCDC.
;
_cell_angle_alpha 90
_cell_angle_beta 110.220(6)
_cell_angle_gamma 90
_cell_formula_units_Z 4
_cell_length_a 13.9968(8)
_cell_length_b 19.0202(9)
_cell_length_c 17.4142(8)
_cell_measurement_reflns_used 7821
_cell_measurement_temperature 150
_cell_measurement_theta_max 30.8550
_cell_measurement_theta_min 2.4320
_cell_volume 4350.3(4)
_computing_cell_refinement
;
CrystalClear-SM Expert 2.0 r7 (Rigaku, 2011)
;
_computing_data_collection
;
CrystalClear-SM Expert 2.0 r7 (Rigaku, 2011)
;
_computing_data_reduction
;
CrystalClear-SM Expert 2.0 r7 (Rigaku, 2011)
;
_computing_molecular_graphics 'Olex2 (Dolomanov et al., 2009)'
_computing_publication_material 'Olex2 (Dolomanov et al., 2009)'
_computing_structure_refinement 'ShelXL (Sheldrick, 2015)'
_computing_structure_solution 'ShelXT (Sheldrick, 2015)'
_diffrn_ambient_temperature 150.0
_diffrn_detector CCD
_diffrn_detector_area_resol_mean 28.5714
_diffrn_detector_type 'Rigaku Saturn724+'
_diffrn_measured_fraction_theta_full 0.999
_diffrn_measured_fraction_theta_max 0.902
_diffrn_measurement_device 'AFC12 (Right): Kappa 3 circle'
_diffrn_measurement_device_type 'Rigaku Saturn724+ (2x2 bin mode)'
_diffrn_measurement_method 'profile data from \w-scans'
_diffrn_measurement_specimen_support 'Mitegen 50um'
_diffrn_radiation_collimation 0.3
_diffrn_radiation_monochromator Confocal
_diffrn_radiation_probe x-ray
_diffrn_radiation_type MoK\a
_diffrn_radiation_wavelength 0.71073
_diffrn_reflns_av_R_equivalents 0.0974
_diffrn_reflns_av_unetI/netI 0.1456
_diffrn_reflns_Laue_measured_fraction_full 0.999
_diffrn_reflns_Laue_measured_fraction_max 0.902
_diffrn_reflns_limit_h_max 20
_diffrn_reflns_limit_h_min -19
_diffrn_reflns_limit_k_max 23
_diffrn_reflns_limit_k_min -27
_diffrn_reflns_limit_l_max 23
_diffrn_reflns_limit_l_min -24
_diffrn_reflns_number 35131
_diffrn_reflns_point_group_measured_fraction_full 0.999
_diffrn_reflns_point_group_measured_fraction_max 0.902
_diffrn_reflns_theta_full 25.242
_diffrn_reflns_theta_max 31.120
_diffrn_reflns_theta_min 2.141
_diffrn_source 'Rotating Anode'
_diffrn_source_current 24.0
_diffrn_source_power 1.2
_diffrn_source_target Mo
_diffrn_source_type 'Rotating Anode'
_diffrn_source_voltage 50.0
_exptl_absorpt_coefficient_mu 0.415
_exptl_absorpt_correction_T_max 1
_exptl_absorpt_correction_T_min 0.72508
_exptl_absorpt_correction_type numerical
_exptl_absorpt_process_details
;
CrysAlisPro 1.171.40.15 (Rigaku Oxford Diffraction, 2018)
Empirical absorption correction using spherical harmonics,
 implemented in SCALE3 ABSPACK scaling algorithm.
;
_exptl_crystal_colour yellow
_exptl_crystal_colour_primary yellow
_exptl_crystal_density_diffrn 1.218
_exptl_crystal_description block
_exptl_crystal_F_000 1624
_exptl_crystal_size_max 0.186
_exptl_crystal_size_mid 0.125
_exptl_crystal_size_min 0.086
_refine_diff_density_max 0.743
_refine_diff_density_min -0.762
_refine_diff_density_rms 0.122
_refine_ls_extinction_method none
_refine_ls_goodness_of_fit_ref 1.077
_refine_ls_hydrogen_treatment constr
_refine_ls_matrix_type full
_refine_ls_number_parameters 469
_refine_ls_number_reflns 12655
_refine_ls_number_restraints 0
_refine_ls_restrained_S_all 1.077
_refine_ls_R_factor_all 0.1534
_refine_ls_R_factor_gt 0.0935
_refine_ls_shift/su_max 0.001
_refine_ls_shift/su_mean 0.000
_refine_ls_structure_factor_coef Fsqd
_refine_ls_weighting_details 'w=1/[\s^2^(Fo^2^)+(0.0546P)^2^+9.9686P] where P=(Fo^2^+2Fc^2^)/3'
_refine_ls_weighting_scheme calc
_refine_ls_wR_factor_gt 0.1717
_refine_ls_wR_factor_ref 0.1943
_reflns_Friedel_coverage 0.000
_reflns_number_gt 7761
_reflns_number_total 12655
_reflns_threshold_expression 'I > 2\s(I)'
_cod_data_source_file c9dt04302k2.cif
_cod_data_source_block compound-8
_cod_depositor_comments 'Adding full bibliography for 7703162--7703172.cif.'
_cod_database_code 7703172
_shelx_shelxl_version_number 2014/7
_shelx_space_group_comment
;
The symmetry employed for this shelxl refinement is uniquely defined
by the following loop, which should always be used as a source of
symmetry information in preference to the above space-group names.
They are only intended as comments.
;
_shelx_estimated_absorpt_t_max 0.965
_shelx_estimated_absorpt_t_min 0.927
_olex2_refinement_description
;
1. Fixed Uiso
 At 1.2 times of:
  All C(H) groups
2.a Aromatic/amide H refined with riding coordinates:
 C14(H14), C2(H2), C5(H5), C22(H22), C26(H26), C10(H10), C16(H16), C3(H3),
 C13(H13), C23(H23), C4(H4), C24(H24), C17(H17), C25(H25), C32(H32), C38(H38),
 C34(H34), C11(H11), C36(H36), C29(H29), C37(H37), C30(H30), C12(H12), C28(H28),
  C20(H20), C18(H18), C31(H31), C19(H19), C35(H35)
;
_olex2_submission_special_instructions 'No special instructions were received'

loop_
_space_group_symop_operation_xyz
'x, y, z'
'-x, y+1/2, -z+1/2'
'-x, -y, -z'
'x, -y-1/2, z-1/2'

loop_
_atom_site_label
_atom_site_type_symbol
_atom_site_fract_x
_atom_site_fract_y
_atom_site_fract_z
_atom_site_U_iso_or_equiv
_atom_site_adp_type
_atom_site_occupancy
_atom_site_site_symmetry_order
_atom_site_calc_flag
_atom_site_refinement_flags_posn
Mo1 Mo 0.73239(3) 0.59916(2) 0.83652(3) 0.02380(12) Uani 1 1 d .
P2 P 0.32865(10) 0.43730(7) 0.75596(8) 0.0265(3) Uani 1 1 d .
P1 P 0.63557(9) 0.57125(7) 0.68880(8) 0.0223(3) Uani 1 1 d .
N1 N 0.4462(3) 0.5477(2) 0.8642(2) 0.0254(9) Uani 1 1 d .
O3 O 0.6519(3) 0.7538(2) 0.8449(3) 0.0487(11) Uani 1 1 d .
O1 O 0.8392(3) 0.6037(2) 1.0276(2) 0.0492(11) Uani 1 1 d .
O2 O 0.9191(3) 0.6788(2) 0.8214(3) 0.0534(12) Uani 1 1 d .
C9 C 0.3761(4) 0.5747(3) 0.9008(3) 0.0266(11) Uani 1 1 d .
C21 C 0.5109(4) 0.6116(3) 0.6420(3) 0.0243(11) Uani 1 1 d .
C14 C 0.3589(4) 0.5382(3) 0.9640(3) 0.0320(12) Uani 1 1 d .
H14 H 0.3899 0.4937 0.9813 0.038 Uiso 1 1 calc R
C6 C 0.6064(3) 0.4761(3) 0.6876(3) 0.0215(10) Uani 1 1 d .
N3 N 0.5848(3) 0.5501(2) 0.8387(2) 0.0242(9) Uani 1 1 d .
N2 N 0.5332(3) 0.5826(2) 0.8792(2) 0.0277(10) Uani 1 1 d .
C1 C 0.5627(3) 0.4489(2) 0.7425(3) 0.0207(10) Uani 1 1 d .
C2 C 0.5459(4) 0.3775(3) 0.7449(3) 0.0298(12) Uani 1 1 d .
H2 H 0.5168 0.3594 0.7826 0.036 Uiso 1 1 calc R
C5 C 0.6313(4) 0.4301(3) 0.6356(3) 0.0273(11) Uani 1 1 d .
H5 H 0.6606 0.4482 0.5979 0.033 Uiso 1 1 calc R
C33 C 0.3259(4) 0.3696(3) 0.8295(3) 0.0280(11) Uani 1 1 d .
C22 C 0.4237(4) 0.5738(3) 0.5991(3) 0.0268(11) Uani 1 1 d .
H22 H 0.4274 0.5240 0.5965 0.032 Uiso 1 1 calc R
O4 O 0.8688(4) 0.4641(2) 0.8508(3) 0.0625(14) Uani 1 1 d .
C26 C 0.5039(4) 0.6846(3) 0.6441(3) 0.0322(12) Uani 1 1 d .
H26 H 0.5626 0.7119 0.6718 0.039 Uiso 1 1 calc R
C10 C 0.3326(4) 0.6395(3) 0.8757(4) 0.0377(13) Uani 1 1 d .
H10 H 0.3464 0.6643 0.8333 0.045 Uiso 1 1 calc R
C16 C 0.6303(4) 0.5903(3) 0.5266(3) 0.0280(11) Uani 1 1 d .
H16 H 0.5586 0.5946 0.5122 0.034 Uiso 1 1 calc R
C3 C 0.5714(4) 0.3316(3) 0.6920(4) 0.0345(13) Uani 1 1 d .
H3 H 0.5592 0.2826 0.6936 0.041 Uiso 1 1 calc R
C8 C 0.4380(4) 0.4920(3) 0.8115(3) 0.0235(10) Uani 1 1 d .
C7 C 0.5286(3) 0.4951(2) 0.7964(3) 0.0212(10) Uani 1 1 d .
C13 C 0.2965(4) 0.5676(3) 1.0004(3) 0.0381(14) Uani 1 1 d .
H13 H 0.2839 0.5432 1.0435 0.046 Uiso 1 1 calc R
C15 C 0.6911(4) 0.5789(3) 0.6076(3) 0.0254(11) Uani 1 1 d .
C23 C 0.3319(4) 0.6072(3) 0.5602(3) 0.0303(12) Uani 1 1 d .
H23 H 0.2733 0.5805 0.5310 0.036 Uiso 1 1 calc R
C27 C 0.2233(4) 0.4953(3) 0.7526(3) 0.0264(11) Uani 1 1 d .
C41 C 0.6738(4) 0.6975(3) 0.8391(3) 0.0316(12) Uani 1 1 d .
C4 C 0.6145(4) 0.3580(3) 0.6375(3) 0.0354(13) Uani 1 1 d .
H4 H 0.6324 0.3273 0.6016 0.043 Uiso 1 1 calc R
C24 C 0.3258(4) 0.6785(3) 0.5639(3) 0.0367(13) Uani 1 1 d .
H24 H 0.2626 0.7015 0.5377 0.044 Uiso 1 1 calc R
C17 C 0.6745(4) 0.5954(3) 0.4672(3) 0.0340(12) Uani 1 1 d .
H17 H 0.6332 0.6036 0.4118 0.041 Uiso 1 1 calc R
C25 C 0.4114(5) 0.7175(3) 0.6057(4) 0.0435(15) Uani 1 1 d .
H25 H 0.4066 0.7672 0.6082 0.052 Uiso 1 1 calc R
C32 C 0.1993(4) 0.5468(3) 0.6937(3) 0.0371(13) Uani 1 1 d .
H32 H 0.2355 0.5490 0.6567 0.044 Uiso 1 1 calc R
C38 C 0.2458(4) 0.3219(3) 0.8016(4) 0.0386(14) Uani 1 1 d .
H38 H 0.1992 0.3247 0.7470 0.046 Uiso 1 1 calc R
C34 C 0.3980(4) 0.3617(3) 0.9076(3) 0.0325(12) Uani 1 1 d .
H34 H 0.4549 0.3924 0.9257 0.039 Uiso 1 1 calc R
C11 C 0.2678(5) 0.6684(3) 0.9133(4) 0.0475(16) Uani 1 1 d .
H11 H 0.2357 0.7125 0.8959 0.057 Uiso 1 1 calc R
C36 C 0.3029(5) 0.2642(3) 0.9317(4) 0.0465(16) Uani 1 1 d .
H36 H 0.2933 0.2293 0.9674 0.056 Uiso 1 1 calc R
C29 C 0.0881(4) 0.5386(3) 0.7959(4) 0.0414(15) Uani 1 1 d .
H29 H 0.0480 0.5351 0.8300 0.050 Uiso 1 1 calc R
C37 C 0.2344(5) 0.2702(3) 0.8542(4) 0.0434(15) Uani 1 1 d .
H37 H 0.1784 0.2387 0.8360 0.052 Uiso 1 1 calc R
C30 C 0.0696(4) 0.5920(3) 0.7388(4) 0.0458(15) Uani 1 1 d .
H30 H 0.0191 0.6264 0.7355 0.055 Uiso 1 1 calc R
C12 C 0.2516(5) 0.6319(4) 0.9759(4) 0.0461(16) Uani 1 1 d .
H12 H 0.2088 0.6514 1.0025 0.055 Uiso 1 1 calc R
C28 C 0.1647(4) 0.4902(3) 0.8037(3) 0.0330(12) Uani 1 1 d .
H28 H 0.1775 0.4537 0.8433 0.040 Uiso 1 1 calc R
C40 C 0.8502(4) 0.6484(3) 0.8261(3) 0.0336(13) Uani 1 1 d .
C20 C 0.7946(4) 0.5728(3) 0.6276(3) 0.0359(13) Uani 1 1 d .
H20 H 0.8365 0.5655 0.6830 0.043 Uiso 1 1 calc R
C18 C 0.7778(4) 0.5885(3) 0.4879(4) 0.0422(15) Uani 1 1 d .
H18 H 0.8079 0.5914 0.4468 0.051 Uiso 1 1 calc R
C31 C 0.1239(5) 0.5953(4) 0.6871(4) 0.0490(16) Uani 1 1 d .
H31 H 0.1097 0.6311 0.6467 0.059 Uiso 1 1 calc R
C42 C 0.8138(4) 0.5099(3) 0.8439(3) 0.0355(13) Uani 1 1 d .
C19 C 0.8381(4) 0.5773(4) 0.5683(4) 0.0480(17) Uani 1 1 d .
H19 H 0.9097 0.5726 0.5826 0.058 Uiso 1 1 calc R
C35 C 0.3868(5) 0.3089(3) 0.9589(4) 0.0436(15) Uani 1 1 d .
H35 H 0.4358 0.3033 1.0122 0.052 Uiso 1 1 calc R
C39 C 0.7978(4) 0.6037(3) 0.9583(3) 0.0342(12) Uani 1 1 d .

loop_
_atom_site_aniso_label
_atom_site_aniso_U_11
_atom_site_aniso_U_22
_atom_site_aniso_U_33
_atom_site_aniso_U_23
_atom_site_aniso_U_13
_atom_site_aniso_U_12
Mo1 0.0245(2) 0.0270(2) 0.0214(2) -0.00217(19) 0.00980(17) -0.00206(19)
P2 0.0275(7) 0.0297(8) 0.0235(7) -0.0022(6) 0.0103(6) -0.0029(6)
P1 0.0235(6) 0.0244(7) 0.0214(6) -0.0017(5) 0.0108(5) -0.0011(5)
N1 0.024(2) 0.032(2) 0.023(2) -0.0060(18) 0.0112(18) -0.0046(18)
O3 0.063(3) 0.034(3) 0.053(3) -0.005(2) 0.024(2) 0.008(2)
O1 0.052(3) 0.064(3) 0.027(2) 0.000(2) 0.007(2) -0.005(2)
O2 0.043(2) 0.066(3) 0.059(3) -0.004(2) 0.028(2) -0.016(2)
C9 0.028(3) 0.031(3) 0.026(3) -0.014(2) 0.015(2) -0.005(2)
C21 0.030(3) 0.029(3) 0.017(2) 0.0010(19) 0.013(2) -0.005(2)
C14 0.031(3) 0.038(3) 0.029(3) -0.002(2) 0.013(2) -0.002(2)
C6 0.018(2) 0.024(3) 0.021(2) -0.0012(19) 0.0053(19) 0.0032(19)
N3 0.028(2) 0.026(2) 0.022(2) -0.0010(17) 0.0123(18) -0.0011(18)
N2 0.028(2) 0.033(3) 0.026(2) -0.0050(18) 0.0140(19) -0.0029(18)
C1 0.022(2) 0.020(3) 0.021(2) 0.0000(19) 0.008(2) 0.0004(19)
C2 0.028(3) 0.030(3) 0.033(3) 0.002(2) 0.013(2) 0.009(2)
C5 0.029(3) 0.029(3) 0.027(3) 0.002(2) 0.013(2) 0.003(2)
C33 0.032(3) 0.025(3) 0.031(3) -0.003(2) 0.017(2) 0.003(2)
C22 0.033(3) 0.020(3) 0.029(3) -0.001(2) 0.013(2) -0.003(2)
O4 0.060(3) 0.045(3) 0.084(4) 0.006(3) 0.026(3) 0.021(2)
C26 0.036(3) 0.027(3) 0.029(3) 0.000(2) 0.005(2) 0.000(2)
C10 0.046(3) 0.027(3) 0.047(4) 0.001(3) 0.024(3) -0.001(3)
C16 0.035(3) 0.026(3) 0.025(3) -0.003(2) 0.013(2) -0.005(2)
C3 0.035(3) 0.025(3) 0.047(3) -0.003(2) 0.019(3) -0.004(2)
C8 0.030(3) 0.024(3) 0.020(2) 0.003(2) 0.012(2) 0.004(2)
C7 0.027(2) 0.020(3) 0.019(2) -0.0013(19) 0.011(2) 0.000(2)
C13 0.033(3) 0.056(4) 0.031(3) -0.003(3) 0.018(3) -0.006(3)
C15 0.030(3) 0.022(3) 0.028(3) -0.001(2) 0.015(2) -0.002(2)
C23 0.026(2) 0.038(3) 0.029(3) -0.002(2) 0.012(2) -0.004(2)
C27 0.023(2) 0.034(3) 0.023(3) -0.005(2) 0.008(2) -0.004(2)
C41 0.035(3) 0.038(3) 0.025(3) -0.001(2) 0.013(2) 0.000(3)
C4 0.043(3) 0.027(3) 0.040(3) -0.008(2) 0.018(3) 0.003(2)
C24 0.035(3) 0.042(4) 0.031(3) 0.006(3) 0.010(3) 0.013(3)
C17 0.048(3) 0.035(3) 0.022(3) -0.003(2) 0.016(2) -0.008(3)
C25 0.052(4) 0.029(3) 0.045(4) -0.005(3) 0.011(3) 0.008(3)
C32 0.033(3) 0.045(4) 0.033(3) 0.007(3) 0.011(3) 0.007(3)
C38 0.045(3) 0.036(3) 0.039(3) -0.004(3) 0.019(3) -0.008(3)
C34 0.036(3) 0.032(3) 0.028(3) -0.006(2) 0.009(2) -0.003(2)
C11 0.050(4) 0.033(3) 0.071(5) -0.005(3) 0.036(4) 0.006(3)
C36 0.081(5) 0.021(3) 0.051(4) 0.002(3) 0.039(4) 0.004(3)
C29 0.030(3) 0.053(4) 0.046(4) -0.006(3) 0.020(3) -0.002(3)
C37 0.051(4) 0.034(3) 0.051(4) -0.006(3) 0.024(3) -0.014(3)
C30 0.033(3) 0.047(4) 0.056(4) 0.000(3) 0.013(3) 0.010(3)
C12 0.046(4) 0.052(4) 0.052(4) -0.019(3) 0.032(3) -0.009(3)
C28 0.028(3) 0.041(3) 0.030(3) -0.004(2) 0.011(2) -0.008(2)
C40 0.030(3) 0.049(4) 0.025(3) -0.004(2) 0.013(2) -0.005(3)
C20 0.031(3) 0.052(4) 0.028(3) -0.003(3) 0.014(2) 0.004(3)
C18 0.042(3) 0.052(4) 0.044(4) -0.012(3) 0.029(3) -0.019(3)
C31 0.041(3) 0.050(4) 0.055(4) 0.012(3) 0.015(3) 0.008(3)
C42 0.037(3) 0.037(3) 0.034(3) 0.003(3) 0.013(3) 0.006(3)
C19 0.029(3) 0.081(5) 0.037(3) -0.014(3) 0.017(3) -0.003(3)
C35 0.075(5) 0.028(3) 0.033(3) 0.003(3) 0.026(3) 0.006(3)
C39 0.037(3) 0.036(3) 0.032(3) 0.004(3) 0.016(3) -0.004(3)

loop_
_atom_type_symbol
_atom_type_description
_atom_type_scat_dispersion_real
_atom_type_scat_dispersion_imag
_atom_type_scat_source
C C 0.0033 0.0016 'International Tables Vol C Tables 4.2.6.8 and 6.1.1.4'
H H 0.0000 0.0000 'International Tables Vol C Tables 4.2.6.8 and 6.1.1.4'
Mo Mo -1.6832 0.6857 'International Tables Vol C Tables 4.2.6.8 and 6.1.1.4'
N N 0.0061 0.0033 'International Tables Vol C Tables 4.2.6.8 and 6.1.1.4'
O O 0.0106 0.0060 'International Tables Vol C Tables 4.2.6.8 and 6.1.1.4'
P P 0.1023 0.0942 'International Tables Vol C Tables 4.2.6.8 and 6.1.1.4'

loop_
_geom_angle_atom_site_label_1
_geom_angle_atom_site_label_2
_geom_angle_atom_site_label_3
_geom_angle
N3 Mo1 P1 76.10(10)
C41 Mo1 P1 97.85(15)
C41 Mo1 N3 90.06(18)
C40 Mo1 P1 100.35(15)
C40 Mo1 N3 173.9(2)
C40 Mo1 C41 85.5(2)
C40 Mo1 C42 86.2(2)
C40 Mo1 C39 89.2(2)
C42 Mo1 P1 88.87(16)
C42 Mo1 N3 98.62(19)
C42 Mo1 C41 170.1(2)
C39 Mo1 P1 168.78(16)
C39 Mo1 N3 94.90(18)
C39 Mo1 C41 88.7(2)
C39 Mo1 C42 85.8(2)
C33 P2 C8 104.3(2)
C33 P2 C27 103.6(2)
C8 P2 C27 101.1(2)
C21 P1 Mo1 117.57(16)
C21 P1 C6 103.5(2)
C21 P1 C15 102.5(2)
C6 P1 Mo1 104.87(15)
C15 P1 Mo1 123.22(17)
C15 P1 C6 102.6(2)
N2 N1 C9 116.9(4)
N2 N1 C8 112.0(4)
C8 N1 C9 131.0(4)
C14 C9 N1 120.2(5)
C10 C9 N1 118.3(5)
C10 C9 C14 121.4(5)
C22 C21 P1 123.3(4)
C22 C21 C26 118.2(5)
C26 C21 P1 118.3(4)
C9 C14 H14 120.8
C13 C14 C9 118.4(5)
C13 C14 H14 120.8
C1 C6 P1 119.9(3)
C5 C6 P1 121.2(4)
C5 C6 C1 118.8(5)
N2 N3 Mo1 118.9(3)
N2 N3 C7 109.1(4)
C7 N3 Mo1 131.5(3)
N3 N2 N1 107.0(4)
C6 C1 C7 121.9(4)
C2 C1 C6 120.1(4)
C2 C1 C7 118.0(4)
C1 C2 H2 119.7
C1 C2 C3 120.6(5)
C3 C2 H2 119.7
C6 C5 H5 119.2
C6 C5 C4 121.5(5)
C4 C5 H5 119.2
C38 C33 P2 115.1(4)
C38 C33 C34 119.6(5)
C34 C33 P2 125.2(4)
C21 C22 H22 119.4
C23 C22 C21 121.3(5)
C23 C22 H22 119.4
C21 C26 H26 120.0
C25 C26 C21 120.0(5)
C25 C26 H26 120.0
C9 C10 H10 120.4
C9 C10 C11 119.2(5)
C11 C10 H10 120.4
C15 C16 H16 120.1
C17 C16 H16 120.1
C17 C16 C15 119.8(5)
C2 C3 H3 120.2
C4 C3 C2 119.7(5)
C4 C3 H3 120.2
N1 C8 P2 130.7(3)
N1 C8 C7 102.8(4)
C7 C8 P2 125.4(4)
N3 C7 C1 123.1(4)
N3 C7 C8 109.0(4)
C8 C7 C1 127.9(4)
C14 C13 H13 119.4
C14 C13 C12 121.2(5)
C12 C13 H13 119.4
C16 C15 P1 121.3(4)
C20 C15 P1 119.2(4)
C20 C15 C16 119.5(5)
C22 C23 H23 120.1
C24 C23 C22 119.8(5)
C24 C23 H23 120.1
C32 C27 P2 116.2(4)
C32 C27 C28 118.4(5)
C28 C27 P2 125.4(4)
O3 C41 Mo1 172.6(5)
C5 C4 H4 120.3
C3 C4 C5 119.3(5)
C3 C4 H4 120.3
C23 C24 H24 119.9
C23 C24 C25 120.1(5)
C25 C24 H24 119.9
C16 C17 H17 120.0
C18 C17 C16 120.1(5)
C18 C17 H17 120.0
C26 C25 H25 119.7
C24 C25 C26 120.6(6)
C24 C25 H25 119.7
C27 C32 H32 119.2
C27 C32 C31 121.6(5)
C31 C32 H32 119.2
C33 C38 H38 120.2
C37 C38 C33 119.5(6)
C37 C38 H38 120.2
C33 C34 H34 120.0
C35 C34 C33 120.1(5)
C35 C34 H34 120.0
C10 C11 H11 120.6
C12 C11 C10 118.9(6)
C12 C11 H11 120.6
C37 C36 H36 119.7
C37 C36 C35 120.5(6)
C35 C36 H36 119.7
C30 C29 H29 119.8
C30 C29 C28 120.4(5)
C28 C29 H29 119.8
C38 C37 H37 119.7
C36 C37 C38 120.6(6)
C36 C37 H37 119.7
C29 C30 H30 120.0
C31 C30 C29 120.0(6)
C31 C30 H30 120.0
C13 C12 C11 120.8(5)
C13 C12 H12 119.6
C11 C12 H12 119.6
C27 C28 H28 120.2
C29 C28 C27 119.5(5)
C29 C28 H28 120.2
O2 C40 Mo1 178.1(5)
C15 C20 H20 119.7
C19 C20 C15 120.5(5)
C19 C20 H20 119.7
C17 C18 H18 120.0
C17 C18 C19 120.1(5)
C19 C18 H18 120.0
C32 C31 H31 120.0
C30 C31 C32 120.0(6)
C30 C31 H31 120.0
O4 C42 Mo1 172.6(5)
C20 C19 C18 120.0(5)
C20 C19 H19 120.0
C18 C19 H19 120.0
C34 C35 C36 119.4(6)
C34 C35 H35 120.3
C36 C35 H35 120.3
O1 C39 Mo1 176.2(5)

loop_
_geom_bond_atom_site_label_1
_geom_bond_atom_site_label_2
_geom_bond_distance
Mo1 P1 2.5152(14)
Mo1 N3 2.279(4)
Mo1 C41 2.049(6)
Mo1 C40 1.959(5)
Mo1 C42 2.024(6)
Mo1 C39 2.000(6)
P2 C33 1.826(5)
P2 C8 1.826(5)
P2 C27 1.826(5)
P1 C21 1.821(5)
P1 C6 1.854(5)
P1 C15 1.839(5)
N1 C9 1.438(6)
N1 N2 1.331(5)
N1 C8 1.380(6)
O3 C41 1.129(6)
O1 C39 1.144(6)
O2 C40 1.151(6)
C9 C14 1.391(7)
C9 C10 1.377(7)
C21 C22 1.391(7)
C21 C26 1.393(7)
C14 H14 0.9500
C14 C13 1.364(7)
C6 C1 1.400(6)
C6 C5 1.386(6)
N3 N2 1.324(5)
N3 C7 1.363(6)
C1 C2 1.382(7)
C1 C7 1.478(6)
C2 H2 0.9500
C2 C3 1.403(7)
C5 H5 0.9500
C5 C4 1.395(7)
C33 C38 1.392(7)
C33 C34 1.393(7)
C22 H22 0.9500
C22 C23 1.383(7)
O4 C42 1.141(6)
C26 H26 0.9500
C26 C25 1.384(8)
C10 H10 0.9500
C10 C11 1.403(7)
C16 H16 0.9500
C16 C15 1.389(7)
C16 C17 1.381(6)
C3 H3 0.9500
C3 C4 1.383(7)
C8 C7 1.383(6)
C13 H13 0.9500
C13 C12 1.374(9)
C15 C20 1.374(7)
C23 H23 0.9500
C23 C24 1.362(8)
C27 C32 1.374(7)
C27 C28 1.407(6)
C4 H4 0.9500
C24 H24 0.9500
C24 C25 1.382(8)
C17 H17 0.9500
C17 C18 1.370(7)
C25 H25 0.9500
C32 H32 0.9500
C32 C31 1.376(8)
C38 H38 0.9500
C38 C37 1.390(8)
C34 H34 0.9500
C34 C35 1.390(8)
C11 H11 0.9500
C11 C12 1.375(9)
C36 H36 0.9500
C36 C37 1.363(8)
C36 C35 1.393(9)
C29 H29 0.9500
C29 C30 1.382(8)
C29 C28 1.383(8)
C37 H37 0.9500
C30 H30 0.9500
C30 C31 1.365(8)
C12 H12 0.9500
C28 H28 0.9500
C20 H20 0.9500
C20 C19 1.370(7)
C18 H18 0.9500
C18 C19 1.380(8)
C31 H31 0.9500
C19 H19 0.9500
C35 H35 0.9500

loop_
_geom_torsion_atom_site_label_1
_geom_torsion_atom_site_label_2
_geom_torsion_atom_site_label_3
_geom_torsion_atom_site_label_4
_geom_torsion
Mo1 P1 C21 C22 -129.1(4)
Mo1 P1 C21 C26 55.8(4)
Mo1 P1 C6 C1 49.8(4)
Mo1 P1 C6 C5 -127.1(4)
Mo1 P1 C15 C16 -154.5(3)
Mo1 P1 C15 C20 25.9(5)
Mo1 N3 N2 N1 173.7(3)
Mo1 N3 C7 C1 6.9(7)
Mo1 N3 C7 C8 -171.9(3)
P2 C33 C38 C37 -177.2(4)
P2 C33 C34 C35 178.6(4)
P2 C8 C7 N3 169.0(3)
P2 C8 C7 C1 -9.8(7)
P2 C27 C32 C31 -177.5(5)
P2 C27 C28 C29 178.7(4)
P1 C21 C22 C23 -175.9(4)
P1 C21 C26 C25 176.9(4)
P1 C6 C1 C2 -176.5(4)
P1 C6 C1 C7 6.6(6)
P1 C6 C5 C4 176.6(4)
P1 C15 C20 C19 179.0(5)
N1 C9 C14 C13 176.2(5)
N1 C9 C10 C11 -177.0(5)
N1 C8 C7 N3 0.0(5)
N1 C8 C7 C1 -178.8(5)
C9 N1 N2 N3 -178.7(4)
C9 N1 C8 P2 9.5(8)
C9 N1 C8 C7 177.7(5)
C9 C14 C13 C12 -0.2(8)
C9 C10 C11 C12 1.6(9)
C21 P1 C6 C1 -74.0(4)
C21 P1 C6 C5 109.1(4)
C21 P1 C15 C16 -19.1(5)
C21 P1 C15 C20 161.3(4)
C21 C22 C23 C24 -0.3(7)
C21 C26 C25 C24 -1.2(9)
C14 C9 C10 C11 -1.5(8)
C14 C13 C12 C11 0.4(9)
C6 P1 C21 C22 -14.0(4)
C6 P1 C21 C26 170.9(4)
C6 P1 C15 C16 88.0(4)
C6 P1 C15 C20 -91.5(5)
C6 C1 C2 C3 -0.6(7)
C6 C1 C7 N3 -44.4(7)
C6 C1 C7 C8 134.2(5)
C6 C5 C4 C3 0.3(8)
N2 N1 C9 C14 -110.0(5)
N2 N1 C9 C10 65.6(6)
N2 N1 C8 P2 -167.3(4)
N2 N1 C8 C7 0.9(5)
N2 N3 C7 C1 178.1(4)
N2 N3 C7 C8 -0.8(5)
C1 C6 C5 C4 -0.4(8)
C1 C2 C3 C4 0.5(8)
C2 C1 C7 N3 138.7(5)
C2 C1 C7 C8 -42.7(7)
C2 C3 C4 C5 -0.4(8)
C5 C6 C1 C2 0.5(7)
C5 C6 C1 C7 -176.4(4)
C33 P2 C8 N1 -84.7(5)
C33 P2 C8 C7 109.5(4)
C33 P2 C27 C32 -172.1(4)
C33 P2 C27 C28 6.5(5)
C33 C38 C37 C36 -2.3(9)
C33 C34 C35 C36 -0.1(8)
C22 C21 C26 C25 1.5(7)
C22 C23 C24 C25 0.7(8)
C26 C21 C22 C23 -0.8(7)
C10 C9 C14 C13 0.7(8)
C10 C11 C12 C13 -1.1(10)
C16 C15 C20 C19 -0.6(8)
C16 C17 C18 C19 -0.8(9)
C8 P2 C33 C38 178.1(4)
C8 P2 C33 C34 -4.0(5)
C8 P2 C27 C32 80.1(5)
C8 P2 C27 C28 -101.4(5)
C8 N1 C9 C14 73.4(7)
C8 N1 C9 C10 -111.1(6)
C8 N1 N2 N3 -1.4(5)
C7 N3 N2 N1 1.3(5)
C7 C1 C2 C3 176.4(5)
C15 P1 C21 C22 92.4(4)
C15 P1 C21 C26 -82.7(4)
C15 P1 C6 C1 179.6(4)
C15 P1 C6 C5 2.7(5)
C15 C16 C17 C18 0.7(8)
C15 C20 C19 C18 0.5(10)
C23 C24 C25 C26 0.1(9)
C27 P2 C33 C38 72.7(4)
C27 P2 C33 C34 -109.5(5)
C27 P2 C8 N1 22.7(5)
C27 P2 C8 C7 -143.2(4)
C27 C32 C31 C30 -1.4(10)
C17 C16 C15 P1 -179.6(4)
C17 C16 C15 C20 0.0(8)
C17 C18 C19 C20 0.2(10)
C32 C27 C28 C29 -2.9(8)
C38 C33 C34 C35 -3.6(8)
C34 C33 C38 C37 4.8(8)
C29 C30 C31 C32 -2.1(10)
C37 C36 C35 C34 2.6(9)
C30 C29 C28 C27 -0.5(9)
C28 C27 C32 C31 3.8(9)
C28 C29 C30 C31 3.0(10)
C35 C36 C37 C38 -1.4(9)
